data_7109391
loop_
_publ_author_name
'Tetsushi Yoshidomi'
'Yasutomo Segawa'
'Kenichiro Itami'

_publ_section_title
;
 Pyridine-based dicarbene ligand; synthesis and structure of a
 bis-2-pyridylidene palladium complex
;
_journal_name_full Chem.Commun.
_journal_page_first 5648
_journal_paper_doi 10.1039/c3cc42655f
_journal_volume 49
_journal_year 2013
_chemical_formula_sum 'C13 H12 N2 O5 Pd'
_chemical_formula_weight 382.65
_chemical_name_systematic
;
?
;
_space_group_IT_number 14
_symmetry_cell_setting monoclinic
_symmetry_space_group_name_Hall '-P 2yab'
_symmetry_space_group_name_H-M 'P 1 21/a 1'
_atom_sites_solution_hydrogens geom
_atom_sites_solution_primary direct
_atom_sites_solution_secondary difmap
_audit_creation_method SHELXL-97
_cell_angle_alpha 90.00
_cell_angle_beta 102.657(2)
_cell_angle_gamma 90.00
_cell_formula_units_Z 4
_cell_length_a 6.8562(12)
_cell_length_b 20.450(4)
_cell_length_c 9.9565(18)
_cell_measurement_reflns_used 3328
_cell_measurement_temperature 103(2)
_cell_measurement_theta_max 25.3295
_cell_measurement_theta_min 3.2039
_cell_volume 1362.1(4)
_computing_cell_refinement 'RIGAKU CrystalClear'
_computing_data_collection 'RIGAKU CrystalClear'
_computing_data_reduction 'RIGAKU CrystalClear'
_computing_molecular_graphics ORTEP-III
_computing_structure_refinement 'SHELXL-97 (Sheldrick, 1997)'
_computing_structure_solution SIR-97
_diffrn_ambient_temperature 103(2)
_diffrn_measured_fraction_theta_full 0.992
_diffrn_measured_fraction_theta_max 0.992
_diffrn_measurement_device_type
;
Saturn70 CCD (4x4 bin mode) with MicroMax-007
;
_diffrn_radiation_monochromator graphite
_diffrn_radiation_source 'fine-focus sealed tube'
_diffrn_radiation_type MoK\a
_diffrn_radiation_wavelength 0.71070
_diffrn_reflns_av_R_equivalents 0.0279
_diffrn_reflns_av_sigmaI/netI 0.0255
_diffrn_reflns_limit_h_max 7
_diffrn_reflns_limit_h_min -8
_diffrn_reflns_limit_k_max 24
_diffrn_reflns_limit_k_min -24
_diffrn_reflns_limit_l_max 11
_diffrn_reflns_limit_l_min -10
_diffrn_reflns_number 8946
_diffrn_reflns_theta_full 25.00
_diffrn_reflns_theta_max 25.00
_diffrn_reflns_theta_min 3.20
_exptl_absorpt_coefficient_mu 1.386
_exptl_absorpt_correction_T_max 0.9339
_exptl_absorpt_correction_T_min 0.7691
_exptl_absorpt_correction_type multi-scan
_exptl_absorpt_process_details 'Jacobson, R. (1998) Private communication'
_exptl_crystal_colour Orange
_exptl_crystal_density_diffrn 1.866
_exptl_crystal_density_method 'not measured'
_exptl_crystal_description Block
_exptl_crystal_F_000 760
_exptl_crystal_size_max 0.20
_exptl_crystal_size_mid 0.10
_exptl_crystal_size_min 0.05
_refine_diff_density_max 0.933
_refine_diff_density_min -0.374
_refine_diff_density_rms 0.097
_refine_ls_extinction_method none
_refine_ls_goodness_of_fit_ref 1.067
_refine_ls_hydrogen_treatment constr
_refine_ls_matrix_type full
_refine_ls_number_parameters 192
_refine_ls_number_reflns 2374
_refine_ls_number_restraints 0
_refine_ls_restrained_S_all 1.067
_refine_ls_R_factor_all 0.0327
_refine_ls_R_factor_gt 0.0289
_refine_ls_shift/su_max 0.001
_refine_ls_shift/su_mean 0.000
_refine_ls_structure_factor_coef Fsqd
_refine_ls_weighting_details 'calc w=1/[\s^2^(Fo^2^)+(0.0368P)^2^+2.7424P] where P=(Fo^2^+2Fc^2^)/3'
_refine_ls_weighting_scheme calc
_refine_ls_wR_factor_gt 0.0713
_refine_ls_wR_factor_ref 0.0738
_reflns_number_gt 2176
_reflns_number_total 2374
_reflns_threshold_expression >2sigma(I)
_cod_data_source_file c3cc42655f.cif
_cod_data_source_block free
_cod_original_sg_symbol_H-M P21/a
_cod_database_code 7109391

loop_
_symmetry_equiv_pos_as_xyz
'x, y, z'
'-x+1/2, y+1/2, -z'
'-x, -y, -z'
'x-1/2, -y-1/2, z'

loop_
_atom_site_label
_atom_site_type_symbol
_atom_site_fract_x
_atom_site_fract_y
_atom_site_fract_z
_atom_site_U_iso_or_equiv
_atom_site_adp_type
_atom_site_occupancy
_atom_site_symmetry_multiplicity
_atom_site_calc_flag
_atom_site_refinement_flags
Pd1 Pd 0.81395(4) 0.199486(12) 0.68739(2) 0.01370(11) Uani 1 1 d .
C1 C 0.7883(5) 0.11855(18) 0.4961(4) 0.0208(8) Uani 1 1 d .
O1 O 0.7831(4) 0.18185(12) 0.4769(2) 0.0211(6) Uani 1 1 d .
O2 O 0.8091(4) 0.10141(12) 0.6251(2) 0.0224(6) Uani 1 1 d .
O3 O 0.7739(4) 0.07806(13) 0.4002(3) 0.0264(6) Uani 1 1 d .
C2 C 0.8377(5) 0.20232(16) 0.8899(4) 0.0137(7) Uani 1 1 d .
C3 C 0.8128(5) 0.29563(16) 0.7152(4) 0.0142(7) Uani 1 1 d .
N1 N 0.8488(4) 0.15018(14) 0.9768(3) 0.0167(6) Uani 1 1 d .
C4 C 0.8524(5) 0.15685(18) 1.1132(4) 0.0203(8) Uani 1 1 d .
H1 H 0.8574 0.1189 1.1687 0.024 Uiso 1 1 calc R
C5 C 0.8490(5) 0.21739(19) 1.1721(4) 0.0202(8) Uani 1 1 d .
H2 H 0.8491 0.2216 1.2672 0.024 Uiso 1 1 calc R
C6 C 0.8454(5) 0.27243(18) 1.0898(3) 0.0175(7) Uani 1 1 d .
H3 H 0.8469 0.3150 1.1284 0.021 Uiso 1 1 calc R
C7 C 0.8396(5) 0.26453(16) 0.9519(3) 0.0147(7) Uani 1 1 d .
C8 C 0.8552(6) 0.08261(17) 0.9244(4) 0.0249(9) Uani 1 1 d .
H4 H 0.8778 0.0519 1.0018 0.037 Uiso 1 1 calc R
H5 H 0.9642 0.0788 0.8755 0.037 Uiso 1 1 calc R
H6 H 0.7279 0.0724 0.8612 0.037 Uiso 1 1 calc R
C9 C 0.8316(5) 0.31809(17) 0.8517(4) 0.0159(7) Uani 1 1 d .
C10 C 0.8422(5) 0.38383(17) 0.8837(4) 0.0191(8) Uani 1 1 d .
H7 H 0.8577 0.3978 0.9764 0.023 Uiso 1 1 calc R
C11 C 0.8300(6) 0.42932(18) 0.7784(4) 0.0235(8) Uani 1 1 d .
H8 H 0.8370 0.4749 0.7976 0.028 Uiso 1 1 calc R
C12 C 0.8078(5) 0.40714(17) 0.6477(4) 0.0197(8) Uani 1 1 d .
H9 H 0.7979 0.4380 0.5752 0.024 Uiso 1 1 calc R
N2 N 0.7993(4) 0.34257(14) 0.6166(3) 0.0167(6) Uani 1 1 d .
C13 C 0.7783(6) 0.32340(19) 0.4710(4) 0.0216(8) Uani 1 1 d .
H10 H 0.7425 0.3618 0.4119 0.032 Uiso 1 1 calc R
H11 H 0.6732 0.2903 0.4467 0.032 Uiso 1 1 calc R
H12 H 0.9052 0.3054 0.4577 0.032 Uiso 1 1 calc R
O4 O 0.4106(4) 0.07427(13) 0.2054(3) 0.0285(6) Uani 1 1 d .
O5 O 0.0972(4) 0.02628(12) 0.3139(3) 0.0291(6) Uani 1 1 d .

loop_
_atom_site_aniso_label
_atom_site_aniso_U_11
_atom_site_aniso_U_22
_atom_site_aniso_U_33
_atom_site_aniso_U_23
_atom_site_aniso_U_13
_atom_site_aniso_U_12
Pd1 0.01636(17) 0.01420(16) 0.01079(17) 0.00054(10) 0.00349(11) 0.00079(10)
C1 0.0192(19) 0.026(2) 0.0172(19) 0.0002(16) 0.0033(15) 0.0018(15)
O1 0.0291(15) 0.0202(13) 0.0153(13) -0.0001(10) 0.0076(11) -0.0003(11)
O2 0.0343(15) 0.0165(12) 0.0162(13) 0.0000(10) 0.0050(11) 0.0018(11)
O3 0.0346(16) 0.0241(14) 0.0205(14) -0.0078(11) 0.0059(12) 0.0030(12)
C2 0.0074(16) 0.0194(18) 0.0143(17) 0.0023(13) 0.0023(13) 0.0023(13)
C3 0.0095(17) 0.0166(18) 0.0166(18) 0.0012(13) 0.0031(14) 0.0006(13)
N1 0.0182(15) 0.0158(15) 0.0159(15) 0.0019(12) 0.0037(12) 0.0005(12)
C4 0.0216(19) 0.0234(19) 0.0166(19) 0.0073(15) 0.0059(16) 0.0005(15)
C5 0.0152(18) 0.033(2) 0.0114(18) 0.0018(15) 0.0006(14) 0.0032(15)
C6 0.0135(17) 0.0205(18) 0.0176(18) -0.0023(15) 0.0018(14) 0.0031(14)
C7 0.0104(17) 0.0177(18) 0.0156(17) 0.0019(14) 0.0022(14) 0.0021(13)
C8 0.037(2) 0.0148(18) 0.023(2) 0.0042(15) 0.0077(18) 0.0029(16)
C9 0.0134(17) 0.0191(18) 0.0154(18) 0.0014(14) 0.0036(14) 0.0002(14)
C10 0.0206(19) 0.0196(19) 0.0177(18) -0.0009(14) 0.0057(15) -0.0007(14)
C11 0.029(2) 0.0172(18) 0.024(2) -0.0006(15) 0.0054(17) 0.0014(16)
C12 0.0166(18) 0.0131(17) 0.030(2) 0.0033(15) 0.0058(16) 0.0009(14)
N2 0.0171(15) 0.0208(16) 0.0130(15) 0.0033(12) 0.0049(12) 0.0008(12)
C13 0.029(2) 0.0220(19) 0.0151(19) 0.0025(15) 0.0068(16) 0.0029(16)
O4 0.0415(17) 0.0239(14) 0.0206(14) 0.0031(11) 0.0078(12) 0.0025(13)
O5 0.0378(16) 0.0179(13) 0.0339(16) -0.0010(11) 0.0127(13) -0.0025(12)

loop_
_atom_type_symbol
_atom_type_description
_atom_type_scat_dispersion_real
_atom_type_scat_dispersion_imag
_atom_type_scat_source
C C 0.0033 0.0016 'International Tables Vol C Tables 4.2.6.8 and 6.1.1.4'
H H 0.0000 0.0000 'International Tables Vol C Tables 4.2.6.8 and 6.1.1.4'
O O 0.0106 0.0060 'International Tables Vol C Tables 4.2.6.8 and 6.1.1.4'
N N 0.0061 0.0033 'International Tables Vol C Tables 4.2.6.8 and 6.1.1.4'
Pd Pd -0.9988 1.0072 'International Tables Vol C Tables 4.2.6.8 and 6.1.1.4'

loop_
_geom_angle_atom_site_label_1
_geom_angle_atom_site_label_2
_geom_angle_atom_site_label_3
_geom_angle
C3 Pd1 C2 80.32(14)
C3 Pd1 O1 107.92(12)
C2 Pd1 O1 171.66(12)
C3 Pd1 O2 171.00(12)
C2 Pd1 O2 108.67(12)
O1 Pd1 O2 63.08(10)
C3 Pd1 C1 139.45(13)
C2 Pd1 C1 140.20(13)
O1 Pd1 C1 31.53(11)
O2 Pd1 C1 31.55(11)
O3 C1 O1 123.2(3)
O3 C1 O2 123.0(3)
O1 C1 O2 113.7(3)
O3 C1 Pd1 179.6(3)
O1 C1 Pd1 56.71(17)
O2 C1 Pd1 57.01(17)
C1 O1 Pd1 91.8(2)
C1 O2 Pd1 91.4(2)
N1 C2 C7 115.6(3)
N1 C2 Pd1 127.0(2)
C7 C2 Pd1 117.4(2)
N2 C3 C9 116.2(3)
N2 C3 Pd1 126.9(3)
C9 C3 Pd1 117.0(2)
C4 N1 C2 122.8(3)
C4 N1 C8 116.8(3)
C2 N1 C8 120.5(3)
N1 C4 C5 121.3(3)
N1 C4 H1 119.4
C5 C4 H1 119.4
C4 C5 C6 118.6(3)
C4 C5 H2 120.7
C6 C5 H2 120.7
C7 C6 C5 119.1(3)
C7 C6 H3 120.4
C5 C6 H3 120.4
C6 C7 C2 122.5(3)
C6 C7 C9 125.3(3)
C2 C7 C9 112.2(3)
N1 C8 H4 109.5
N1 C8 H5 109.5
H4 C8 H5 109.5
N1 C8 H6 109.5
H4 C8 H6 109.5
H5 C8 H6 109.5
C10 C9 C3 121.9(3)
C10 C9 C7 125.1(3)
C3 C9 C7 113.0(3)
C9 C10 C11 119.1(3)
C9 C10 H7 120.5
C11 C10 H7 120.5
C12 C11 C10 118.4(3)
C12 C11 H8 120.8
C10 C11 H8 120.8
N2 C12 C11 122.4(3)
N2 C12 H9 118.8
C11 C12 H9 118.8
C12 N2 C3 122.0(3)
C12 N2 C13 118.2(3)
C3 N2 C13 119.8(3)
N2 C13 H10 109.5
N2 C13 H11 109.5
H10 C13 H11 109.5
N2 C13 H12 109.5
H10 C13 H12 109.5
H11 C13 H12 109.5

loop_
_geom_bond_atom_site_label_1
_geom_bond_atom_site_label_2
_geom_bond_distance
Pd1 C3 1.986(3)
Pd1 C2 1.988(3)
Pd1 O1 2.091(2)
Pd1 O2 2.097(2)
Pd1 C1 2.500(4)
C1 O3 1.252(4)
C1 O1 1.308(4)
C1 O2 1.309(4)
C2 N1 1.365(4)
C2 C7 1.413(5)
C3 N2 1.361(4)
C3 C9 1.414(5)
N1 C4 1.359(5)
N1 C8 1.481(4)
C4 C5 1.373(5)
C4 H1 0.9500
C5 C6 1.389(5)
C5 H2 0.9500
C6 C7 1.375(5)
C6 H3 0.9500
C7 C9 1.474(5)
C8 H4 0.9800
C8 H5 0.9800
C8 H6 0.9800
C9 C10 1.380(5)
C10 C11 1.390(5)
C10 H7 0.9500
C11 C12 1.355(5)
C11 H8 0.9500
C12 N2 1.354(4)
C12 H9 0.9500
N2 C13 1.479(4)
C13 H10 0.9800
C13 H11 0.9800
C13 H12 0.9800

loop_
_geom_torsion_atom_site_label_1
_geom_torsion_atom_site_label_2
_geom_torsion_atom_site_label_3
_geom_torsion_atom_site_label_4
_geom_torsion
C3 Pd1 C1 O1 0.5(3)
C2 Pd1 C1 O1 178.0(2)
O2 Pd1 C1 O1 -179.7(3)
C3 Pd1 C1 O2 -179.8(2)
C2 Pd1 C1 O2 -2.3(3)
O1 Pd1 C1 O2 179.7(3)
O3 C1 O1 Pd1 179.5(3)
O2 C1 O1 Pd1 -0.3(3)
C3 Pd1 O1 C1 -179.6(2)
O2 Pd1 O1 C1 0.2(2)
O3 C1 O2 Pd1 -179.5(3)
O1 C1 O2 Pd1 0.3(3)
C2 Pd1 O2 C1 178.4(2)
O1 Pd1 O2 C1 -0.2(2)
C3 Pd1 C2 N1 179.4(3)
O2 Pd1 C2 N1 -0.2(3)
C1 Pd1 C2 N1 1.1(4)
C3 Pd1 C2 C7 0.8(3)
O2 Pd1 C2 C7 -178.8(2)
C1 Pd1 C2 C7 -177.5(2)
C2 Pd1 C3 N2 179.9(3)
O1 Pd1 C3 N2 -1.4(3)
C1 Pd1 C3 N2 -1.7(4)
C2 Pd1 C3 C9 1.1(3)
O1 Pd1 C3 C9 179.8(2)
C1 Pd1 C3 C9 179.5(2)
C7 C2 N1 C4 2.8(5)
Pd1 C2 N1 C4 -175.8(3)
C7 C2 N1 C8 -177.8(3)
Pd1 C2 N1 C8 3.5(5)
C2 N1 C4 C5 -1.3(5)
C8 N1 C4 C5 179.4(3)
N1 C4 C5 C6 -1.2(5)
C4 C5 C6 C7 1.8(5)
C5 C6 C7 C2 -0.2(5)
C5 C6 C7 C9 178.9(3)
N1 C2 C7 C6 -2.1(5)
Pd1 C2 C7 C6 176.7(3)
N1 C2 C7 C9 178.8(3)
Pd1 C2 C7 C9 -2.5(4)
N2 C3 C9 C10 -2.0(5)
Pd1 C3 C9 C10 176.9(3)
N2 C3 C9 C7 178.3(3)
Pd1 C3 C9 C7 -2.8(4)
C6 C7 C9 C10 4.5(6)
C2 C7 C9 C10 -176.3(3)
C6 C7 C9 C3 -175.9(3)
C2 C7 C9 C3 3.3(4)
C3 C9 C10 C11 1.3(5)
C7 C9 C10 C11 -179.1(3)
C9 C10 C11 C12 0.1(6)
C10 C11 C12 N2 -0.7(6)
C11 C12 N2 C3 -0.1(5)
C11 C12 N2 C13 -179.0(3)
C9 C3 N2 C12 1.4(5)
Pd1 C3 N2 C12 -177.4(3)
C9 C3 N2 C13 -179.7(3)
Pd1 C3 N2 C13 1.5(5)
